data_1562840
loop_
_publ_author_name
'Krivovichev, S.V.'
'Bubnova, R.S.'
'Volkov, S.N.'
'Krzhizhanovskaya, M.G.'
'Egorysheva, A.V.'
'Filatov, S.K.'

_publ_section_title
;
 Preparation, crystal structure and thermal expansion of a novel layered
 borate, Ba2Bi3B25O44
;
_journal_name_full 'Journal of Solid State Chemistry'
_journal_page_first 11
_journal_page_last 16
_journal_paper_doi 10.1016/j.jssc.2012.07.051
_journal_volume 196
_journal_year 2012
_chemical_formula_sum 'B25 Ba2 Bi3 O44'
_chemical_name_common 'Ba2 Bi3 B25 O44'
_chemical_name_systematic
;
Barium Bismuth Borate
;
_space_group_IT_number 166
_space_group_name_Hall '-R 3 2"'
_space_group_name_H-M_alt 'R -3 m :H'
_symmetry_cell_setting hexagonal
_symmetry_Int_Tables_number 166
_symmetry_space_group_name_H-M 'R -3 m :H'
_atom_sites_solution_hydrogens geom
_atom_sites_solution_primary direct
_atom_sites_solution_secondary difmap
_audit_creation_method SHELXL-97
_cell_angle_alpha 90.00
_cell_angle_beta 90.00
_cell_angle_gamma 120.00
_cell_formula_units_Z 3
_cell_length_a 7.8514(16)
_cell_length_b 7.8514(16)
_cell_length_c 46.203(14)
_cell_measurement_temperature 293(2)
_cell_volume 2466.6(10)
_computing_structure_refinement 'SHELXL-97 (Sheldrick, 1997)'
_diffrn_ambient_temperature 293(2)
_diffrn_measured_fraction_theta_full 0.981
_diffrn_measured_fraction_theta_max 0.981
_diffrn_radiation_monochromator graphite
_diffrn_radiation_source 'fine-focus sealed tube'
_diffrn_radiation_type MoK\a
_diffrn_radiation_wavelength 0.71073
_diffrn_reflns_av_R_equivalents 0.0343
_diffrn_reflns_av_sigmaI/netI 0.0131
_diffrn_reflns_limit_h_max 9
_diffrn_reflns_limit_h_min -9
_diffrn_reflns_limit_k_max 9
_diffrn_reflns_limit_k_min -8
_diffrn_reflns_limit_l_max 58
_diffrn_reflns_limit_l_min -58
_diffrn_reflns_number 6224
_diffrn_reflns_theta_full 26.90
_diffrn_reflns_theta_max 26.90
_diffrn_reflns_theta_min 2.65
_exptl_absorpt_coefficient_mu 18.541
_exptl_crystal_density_diffrn 3.830
_exptl_crystal_density_method 'not measured'
_exptl_crystal_F_000 2553
_refine_diff_density_max 2.628
_refine_diff_density_min -1.807
_refine_diff_density_rms 0.243
_refine_ls_extinction_coef 0.00035(7)
_refine_ls_extinction_expression Fc^*^=kFc[1+0.001xFc^2^\l^3^/sin(2\q)]^-1/4^
_refine_ls_extinction_method SHELXL
_refine_ls_goodness_of_fit_ref 1.095
_refine_ls_hydrogen_treatment mixed
_refine_ls_matrix_type full
_refine_ls_number_parameters 51
_refine_ls_number_reflns 717
_refine_ls_number_restraints 0
_refine_ls_restrained_S_all 1.095
_refine_ls_R_factor_all 0.0301
_refine_ls_R_factor_gt 0.0297
_refine_ls_shift/su_max 0.000
_refine_ls_shift/su_mean 0.000
_refine_ls_structure_factor_coef Fsqd
_refine_ls_weighting_details 'calc w=1/[\s^2^(Fo^2^)+(0.0553P)^2^+78.6465P] where P=(Fo^2^+2Fc^2^)/3'
_refine_ls_weighting_scheme calc
_refine_ls_wR_factor_gt 0.0902
_refine_ls_wR_factor_ref 0.0905
_reflns_number_gt 704
_reflns_number_total 717
_reflns_threshold_expression >2sigma(I)
_cod_data_source_file JSSC-2012-196-11.cif
_cod_data_source_block new
_cod_original_sg_symbol_H-M 'R -3 m'
_cod_original_formula_sum 'Ba2 Bi3 B25 O44'
_cod_database_code 1562840

loop_
_symmetry_equiv_pos_as_xyz
'x, y, z'
'-y, x-y, z'
'-x+y, -x, z'
'y, x, -z'
'-x, -x+y, -z'
'x-y, -y, -z'
'x+2/3, y+1/3, z+1/3'
'-y+2/3, x-y+1/3, z+1/3'
'-x+y+2/3, -x+1/3, z+1/3'
'y+2/3, x+1/3, -z+1/3'
'-x+2/3, -x+y+1/3, -z+1/3'
'x-y+2/3, -y+1/3, -z+1/3'
'x+1/3, y+2/3, z+2/3'
'-y+1/3, x-y+2/3, z+2/3'
'-x+y+1/3, -x+2/3, z+2/3'
'y+1/3, x+2/3, -z+2/3'
'-x+1/3, -x+y+2/3, -z+2/3'
'x-y+1/3, -y+2/3, -z+2/3'
'-x, -y, -z'
'y, -x+y, -z'
'x-y, x, -z'
'-y, -x, z'
'x, x-y, z'
'-x+y, y, z'
'-x+2/3, -y+1/3, -z+1/3'
'y+2/3, -x+y+1/3, -z+1/3'
'x-y+2/3, x+1/3, -z+1/3'
'-y+2/3, -x+1/3, z+1/3'
'x+2/3, x-y+1/3, z+1/3'
'-x+y+2/3, y+1/3, z+1/3'
'-x+1/3, -y+2/3, -z+2/3'
'y+1/3, -x+y+2/3, -z+2/3'
'x-y+1/3, x+2/3, -z+2/3'
'-y+1/3, -x+2/3, z+2/3'
'x+1/3, x-y+2/3, z+2/3'
'-x+y+1/3, y+2/3, z+2/3'

loop_
_atom_site_label
_atom_site_type_symbol
_atom_site_fract_x
_atom_site_fract_y
_atom_site_fract_z
_atom_site_U_iso_or_equiv
_atom_site_adp_type
_atom_site_occupancy
_atom_site_symmetry_multiplicity
_atom_site_calc_flag
_atom_site_refinement_flags
_atom_site_disorder_assembly
_atom_site_disorder_group
Ba Ba 0.3333 0.6667 0.096018(17) 0.0161(3) Uani 1 6 d S . .
Bi1 Bi 0.3333 0.6667 -0.001043(9) 0.0107(2) Uani 1 6 d S . .
Bi2 Bi 0.0000 0.0000 0.0000 0.0091(3) Uani 1 12 d S . .
O1 O 0.3343(5) 0.3187(5) 0.07536(10) 0.0128(10) Uiso 1 1 d . . .
O2 O 0.2732(9) 0.1366(4) 0.03096(11) 0.0106(11) Uiso 1 2 d S . .
O3 O 0.2008(4) 0.4016(9) 0.03485(12) 0.0115(11) Uiso 1 2 d S . .
O4 O 0.5311(4) 0.4689(4) 0.03256(11) 0.0109(12) Uiso 1 2 d S . .
O5 O 0.3360(14) 0.1680(7) 0.11831(18) 0.050(2) Uiso 1 2 d S . .
O6 O 0.3333 0.6667 0.1667 0.060(6) Uiso 1 12 d S . .
O7 O 0.3333 0.1667 0.1667 0.071(4) Uiso 1 4 d S . .
O8 O 0.333(2) 0.413(3) 0.1417(3) 0.037(3) Uiso 0.33 1 d P . .
B1 B 0.3328(8) 0.3294(8) 0.04401(18) 0.0104(16) Uiso 1 1 d . . .
B2 B 0.3357(14) 0.1679(7) 0.08909(19) 0.0172(17) Uiso 1 2 d S . .
B3 B 0.335(3) 0.246(3) 0.1417(5) 0.051(5) Uiso 0.50 1 d P . .
B4 B 0.483(7) 0.817(7) 0.1667 0.020(10) Uiso 0.17 2 d SP . .

loop_
_atom_site_aniso_label
_atom_site_aniso_U_11
_atom_site_aniso_U_22
_atom_site_aniso_U_33
_atom_site_aniso_U_23
_atom_site_aniso_U_13
_atom_site_aniso_U_12
Ba 0.0165(3) 0.0165(3) 0.0153(4) 0.000 0.000 0.00823(17)
Bi1 0.0103(3) 0.0103(3) 0.0115(3) 0.000 0.000 0.00517(14)
Bi2 0.0091(3) 0.0091(3) 0.0091(4) 0.000 0.000 0.00455(15)

loop_
_atom_type_symbol
_atom_type_description
_atom_type_scat_dispersion_real
_atom_type_scat_dispersion_imag
_atom_type_scat_source
B B 0.0013 0.0007 'International Tables Vol C Tables 4.2.6.8 and 6.1.1.4'
Ba Ba -0.3244 2.2819 'International Tables Vol C Tables 4.2.6.8 and 6.1.1.4'
Bi Bi -4.1077 10.2566 'International Tables Vol C Tables 4.2.6.8 and 6.1.1.4'
O O 0.0106 0.0060 'International Tables Vol C Tables 4.2.6.8 and 6.1.1.4'

loop_
_geom_angle_atom_site_label_1
_geom_angle_atom_site_label_2
_geom_angle_atom_site_label_3
_geom_angle
_geom_angle_site_symmetry_1
_geom_angle_site_symmetry_3
O1 Ba O1 56.59(14) 3_565 23_565
O1 Ba O1 56.09(14) 3_565 24
O1 Ba O1 109.71(9) 23_565 24
O1 Ba O1 109.71(9) 3_565 2_665
O1 Ba O1 56.09(14) 23_565 2_665
O1 Ba O1 141.53(19) 24 2_665
O1 Ba O1 109.71(9) 3_565 .
O1 Ba O1 141.53(19) 23_565 .
O1 Ba O1 56.59(14) 24 .
O1 Ba O1 109.71(9) 2_665 .
O1 Ba O1 141.53(19) 3_565 22_665
O1 Ba O1 109.71(9) 23_565 22_665
O1 Ba O1 109.71(9) 24 22_665
O1 Ba O1 56.59(14) 2_665 22_665
O1 Ba O1 56.09(14) . 22_665
O1 Ba O8 85.2(3) 3_565 23_565
O1 Ba O8 65.9(3) 23_565 23_565
O1 Ba O8 124.2(3) 24 23_565
O1 Ba O8 85.2(3) 2_665 23_565
O1 Ba O8 152.5(3) . 23_565
O1 Ba O8 124.4(3) 22_665 23_565
O1 Ba O8 124.4(3) 3_565 2_665
O1 Ba O8 85.2(3) 23_565 2_665
O1 Ba O8 152.5(3) 24 2_665
O1 Ba O8 65.9(3) 2_665 2_665
O1 Ba O8 124.2(3) . 2_665
O1 Ba O8 85.2(3) 22_665 2_665
O8 Ba O8 40.2(7) 23_565 2_665
O1 Ba O8 65.9(3) 3_565 3_565
O1 Ba O8 85.2(3) 23_565 3_565
O1 Ba O8 85.2(3) 24 3_565
O1 Ba O8 124.2(3) 2_665 3_565
O1 Ba O8 124.4(3) . 3_565
O1 Ba O8 152.5(3) 22_665 3_565
O8 Ba O8 40.0(7) 23_565 3_565
O8 Ba O8 72.9(5) 2_665 3_565
O1 Ba O8 85.2(3) 3_565 24
O1 Ba O8 124.4(3) 23_565 24
O1 Ba O8 65.9(3) 24 24
O1 Ba O8 152.5(3) 2_665 24
O1 Ba O8 85.2(3) . 24
O1 Ba O8 124.2(3) 22_665 24
O8 Ba O8 72.9(5) 23_565 24
O8 Ba O8 86.6(6) 2_665 24
O8 Ba O8 40.2(7) 3_565 24
O1 Ba O8 152.5(3) 3_565 22_665
O1 Ba O8 124.2(3) 23_565 22_665
O1 Ba O8 124.4(3) 24 22_665
O1 Ba O8 85.2(3) 2_665 22_665
O1 Ba O8 85.2(3) . 22_665
O1 Ba O8 65.9(3) 22_665 22_665
O8 Ba O8 72.9(5) 23_565 22_665
O8 Ba O8 40.0(6) 2_665 22_665
O8 Ba O8 86.6(6) 3_565 22_665
O8 Ba O8 72.9(5) 24 22_665
O1 Ba O8 124.2(3) 3_565 .
O1 Ba O8 152.5(3) 23_565 .
O1 Ba O8 85.2(3) 24 .
O1 Ba O8 124.4(3) 2_665 .
O1 Ba O8 65.9(3) . .
O1 Ba O8 85.2(3) 22_665 .
O8 Ba O8 86.6(6) 23_565 .
O8 Ba O8 72.9(5) 2_665 .
O8 Ba O8 72.9(5) 3_565 .
O8 Ba O8 40.0(6) 24 .
O8 Ba O8 40.2(7) 22_665 .
O4 Bi1 O4 85.6(2) 21 20_565
O4 Bi1 O4 85.6(2) 21 19_665
O4 Bi1 O4 85.6(2) 20_565 19_665
O4 Bi1 O3 97.53(17) 21 3_565
O4 Bi1 O3 97.53(17) 20_565 3_565
O4 Bi1 O3 175.70(16) 19_665 3_565
O4 Bi1 O3 175.70(16) 21 2_665
O4 Bi1 O3 97.53(17) 20_565 2_665
O4 Bi1 O3 97.53(17) 19_665 2_665
O3 Bi1 O3 79.2(2) 3_565 2_665
O4 Bi1 O3 97.53(17) 21 .
O4 Bi1 O3 175.70(16) 20_565 .
O4 Bi1 O3 97.53(17) 19_665 .
O3 Bi1 O3 79.2(2) 3_565 .
O3 Bi1 O3 79.2(2) 2_665 .
O2 Bi2 O2 86.65(19) 2 3
O2 Bi2 O2 86.65(19) 2 .
O2 Bi2 O2 86.65(19) 3 .
O2 Bi2 O2 93.35(19) 2 19
O2 Bi2 O2 93.35(19) 3 19
O2 Bi2 O2 180.0(2) . 19
O2 Bi2 O2 180.0(2) 2 20
O2 Bi2 O2 93.35(19) 3 20
O2 Bi2 O2 93.35(19) . 20
O2 Bi2 O2 86.65(19) 19 20
O2 Bi2 O2 93.35(19) 2 21
O2 Bi2 O2 180.0(3) 3 21
O2 Bi2 O2 93.35(19) . 21
O2 Bi2 O2 86.65(19) 19 21
O2 Bi2 O2 86.65(19) 20 21
B2 O1 B1 121.6(5) . .
B2 O1 Ba 132.7(4) . .
B1 O1 Ba 105.7(3) . .
B1 O2 B1 120.8(6) 23 .
B1 O2 Bi2 117.9(3) 23 .
B1 O2 Bi2 117.9(3) . .
B1 O3 B1 127.7(6) . 24
B1 O3 Bi1 116.1(3) . .
B1 O3 Bi1 116.1(3) 24 .
B1 O4 B1 126.8(7) 22_665 .
B1 O4 Bi1 115.7(3) 22_665 19_665
B1 O4 Bi1 115.7(3) . 19_665
B3 O5 B3 59(2) 23 .
B3 O5 B2 150.4(11) 23 .
B3 O5 B2 150.4(11) . .
B4 O6 B4 179.995(15) 26_455 2_665
B4 O6 B4 60.00(2) 26_455 .
B4 O6 B4 120.00(3) 2_665 .
B4 O6 B4 120.00(2) 26_455 25_565
B4 O6 B4 60.00(2) 2_665 25_565
B4 O6 B4 179.994(8) . 25_565
B4 O6 B4 60.001(16) 26_455 3_565
B4 O6 B4 120.00(7) 2_665 3_565
B4 O6 B4 120.00(3) . 3_565
B4 O6 B4 60.002(17) 25_565 3_565
B4 O6 B4 120.00(6) 26_455 27
B4 O6 B4 60.00(3) 2_665 27
B4 O6 B4 60.00(2) . 27
B4 O6 B4 120.00(2) 25_565 27
B4 O6 B4 179.995(1) 3_565 27
B4 O6 Ba 90.006(2) 26_455 .
B4 O6 Ba 90.000(1) 2_665 .
B4 O6 Ba 90.000(7) . .
B4 O6 Ba 90.005(7) 25_565 .
B4 O6 Ba 90.000(2) 3_565 .
B4 O6 Ba 90.006(2) 27 .
B4 O6 Ba 89.995(2) 26_455 25_565
B4 O6 Ba 90.000(1) 2_665 25_565
B4 O6 Ba 90.0 . 25_565
B4 O6 Ba 89.995(6) 25_565 25_565
B4 O6 Ba 90.001(1) 3_565 25_565
B4 O6 Ba 89.994(2) 27 25_565
Ba O6 Ba 180.0 . 25_565
B3 O7 B3 56(2) . 23
B3 O7 B3 179.996(10) . 25
B3 O7 B3 124(2) 23 25
B3 O7 B3 124(2) . 11
B3 O7 B3 180.0(9) 23 11
B3 O7 B3 56(2) 25 11
B3 O8 B4 125(2) . 3_565
B3 O8 Ba 133.4(12) . .
B4 O8 Ba 102(2) 3_565 .
O1 B1 O3 109.7(5) . .
O1 B1 O2 110.9(5) . .
O3 B1 O2 110.8(5) . .
O1 B1 O4 111.3(5) . .
O3 B1 O4 107.2(5) . .
O2 B1 O4 106.8(5) . .
O1 B2 O1 123.9(8) . 23
O1 B2 O5 118.1(4) . .
O1 B2 O5 118.1(4) 23 .
B3 B3 O5 60.4(11) 23 .
B3 B3 O7 61.8(10) 23 .
O5 B3 O7 122.2(19) . .
B3 B3 O8 179.3(14) 23 .
O5 B3 O8 119.5(18) . .
O7 B3 O8 118.3(17) . .
B4 B4 O6 59.999(17) 26_455 .
B4 B4 B4 120.00(6) 26_455 27
O6 B4 B4 60.001(17) . 27
B4 B4 O8 106.6(11) 26_455 2_665
O6 B4 O8 125(2) . 2_665
B4 B4 O8 106.8(11) 27 2_665
B4 B4 O8 106.8(11) 26_455 12_565
O6 B4 O8 125(2) . 12_565
B4 B4 O8 106.6(11) 27 12_565
O8 B4 O8 110(4) 2_665 12_565
B4 B4 B4 29.999(3) 26_455 3_565
O6 B4 B4 30.000(6) . 3_565
B4 B4 B4 90.00(5) 27 3_565
O8 B4 B4 119.7(18) 2_665 3_565
O8 B4 B4 119.9(17) 12_565 3_565
B4 B4 B4 90.00(5) 26_455 2_665
O6 B4 B4 30.000(10) . 2_665
B4 B4 B4 30.0 27 2_665
O8 B4 B4 119.9(17) 2_665 2_665
O8 B4 B4 119.7(18) 12_565 2_665
B4 B4 B4 60.00(2) 3_565 2_665
B4 B4 Ba 80.2(4) 26_455 .
O6 B4 Ba 70.1(9) . .
B4 B4 Ba 80.2(4) 27 .
O8 B4 Ba 54.9(13) 2_665 .
O8 B4 Ba 165(3) 12_565 .
B4 B4 Ba 72.9(8) 3_565 .
B4 B4 Ba 72.9(8) 2_665 .
B4 B4 Ba 80.2(4) 26_455 25_565
O6 B4 Ba 70.1(9) . 25_565
B4 B4 Ba 80.2(4) 27 25_565
O8 B4 Ba 165(3) 2_665 25_565
O8 B4 Ba 54.9(13) 12_565 25_565
B4 B4 Ba 72.9(8) 3_565 25_565
B4 B4 Ba 72.9(8) 2_665 25_565
Ba B4 Ba 140.3(18) . 25_565

loop_
_geom_bond_atom_site_label_1
_geom_bond_atom_site_label_2
_geom_bond_distance
_geom_bond_site_symmetry_2
Ba O1 2.898(4) 3_565
Ba O1 2.898(4) 23_565
Ba O1 2.898(4) 24
Ba O1 2.898(4) 2_665
Ba O1 2.898(4) .
Ba O1 2.898(4) 22_665
Ba O8 2.899(16) 23_565
Ba O8 2.899(16) 2_665
Ba O8 2.899(16) 3_565
Ba O8 2.899(16) 24
Ba O8 2.899(16) 22_665
Ba O8 2.899(16) .
Bi1 O4 2.349(6) 21
Bi1 O4 2.349(6) 20_565
Bi1 O4 2.349(6) 19_665
Bi1 O3 2.449(6) 3_565
Bi1 O3 2.449(6) 2_665
Bi1 O3 2.449(6) .
Bi2 O2 2.345(6) 2
Bi2 O2 2.345(6) 3
Bi2 O2 2.345(6) .
Bi2 O2 2.345(6) 19
Bi2 O2 2.345(6) 20
Bi2 O2 2.345(6) 21
O1 B2 1.348(6) .
O1 B1 1.451(9) .
O2 B1 1.472(6) 23
O2 B1 1.472(6) .
O3 B1 1.470(6) .
O3 B1 1.470(6) 24
O4 B1 1.483(6) 22_665
O4 B1 1.483(6) .
O4 Bi1 2.349(6) 19_665
O5 B3 1.25(2) 23
O5 B3 1.25(2) .
O5 B2 1.350(12) .
O6 B4 1.18(6) 26_455
O6 B4 1.18(6) 2_665
O6 B4 1.18(6) .
O6 B4 1.18(6) 25_565
O6 B4 1.18(6) 3_565
O6 B4 1.18(6) 27
O6 Ba 3.2643(13) 25_565
O7 B3 1.31(2) .
O7 B3 1.31(2) 23
O7 B3 1.31(2) 25
O7 B3 1.31(2) 11
O8 B3 1.32(3) .
O8 B4 1.41(4) 3_565
B2 O1 1.348(6) 23
B3 B3 1.23(5) 23
B4 B4 1.18(6) 26_455
B4 B4 1.18(6) 27
B4 O8 1.41(4) 2_665
B4 O8 1.41(4) 12_565
B4 B4 2.04(10) 3_565
B4 B4 2.04(10) 2_665
B4 Ba 3.47(2) 25_565
